data_4326626
loop_
_publ_author_name
'Mariadel D\'eniz'
'Jorge Pas\'an'
'Jes\'us Ferrando-Soria'
'Oscar Fabelo'
'Laura Ca\~nadillas-Delgado'
'Consuelo Yuste'
'Miguel Julve'
'Joan Cano'
'Catalina Ruiz-P\'erez'

_publ_contact_author_address
;
 Laboratorio de Rayos X y Materiales Moleculares
 Dpto. F\'isica Fundamental II. Facultad de F\'isica
 Universidad de La Laguna
 E-38204. La Laguna. Tenerife
 Spain
;
_publ_contact_author_email caruiz@ull.es
_publ_contact_author_name 'Professor Catalina Ruiz-P\'erez'
_publ_section_title
;
 Synthesis, Structural Analysis, and Magnetic Properties of
 Ethylmalonate-Manganese(II) Complexes
;
_journal_name_full 'Inorganic Chemistry'
_journal_page_first 10765
_journal_page_last 10776
_journal_paper_doi 10.1021/ic201314k
_journal_volume 50
_journal_year 2011
_chemical_formula_sum 'C10 H12 Mn N O5'
_chemical_formula_weight 281.15
_chemical_name_systematic
;
 ?
;
_space_group_IT_number 14
_symmetry_cell_setting monoclinic
_symmetry_space_group_name_Hall '-P 2yn'
_symmetry_space_group_name_H-M 'P 1 21/n 1'
_atom_sites_solution_hydrogens geom
_atom_sites_solution_primary direct
_atom_sites_solution_secondary difmap
_audit_creation_method SHELXL-97
_cell_angle_alpha 90.00
_cell_angle_beta 90.357(9)
_cell_angle_gamma 90.00
_cell_formula_units_Z 4
_cell_length_a 7.4309(6)
_cell_length_b 21.370(5)
_cell_length_c 7.4721(10)
_cell_measurement_temperature 293(2)
_cell_volume 1186.5(3)
_computing_cell_refinement 'Dirax/lsq (Duisenberg & Schreurs, 1989-2000)'
_computing_data_collection 'Collect (Nonius BV, 1997-2000)'
_computing_data_reduction 'EvalCCD (Duisenberg & Schreurs 1990-2000)'
_computing_structure_refinement 'SHELXL-97 (Sheldrick, 1997)'
_computing_structure_solution 'SHELXS-97 (Sheldrick, 1997)'
_diffrn_ambient_temperature 293(2)
_diffrn_detector 'CCD plate'
_diffrn_detector_area_resol_mean 9
_diffrn_measured_fraction_theta_full 0.970
_diffrn_measured_fraction_theta_max 0.970
_diffrn_measurement_device '95mm CCD camera on \k-goniostat'
_diffrn_measurement_device_type KappaCCD
_diffrn_measurement_method 'CCD rotation images, thick slices'
_diffrn_radiation_monochromator 'horizonally mounted graphite crystal'
_diffrn_radiation_probe x-ray
_diffrn_radiation_type MoK\a
_diffrn_radiation_wavelength 0.71073
_diffrn_reflns_av_R_equivalents 0.0454
_diffrn_reflns_av_sigmaI/netI 0.0557
_diffrn_reflns_limit_h_max 8
_diffrn_reflns_limit_h_min -9
_diffrn_reflns_limit_k_max 27
_diffrn_reflns_limit_k_min -25
_diffrn_reflns_limit_l_max 8
_diffrn_reflns_limit_l_min -9
_diffrn_reflns_number 8659
_diffrn_reflns_theta_full 27.50
_diffrn_reflns_theta_max 27.50
_diffrn_reflns_theta_min 2.89
_diffrn_source 'Enraf Nonius FR590'
_exptl_absorpt_coefficient_mu 1.121
_exptl_absorpt_correction_type none
_exptl_crystal_colour Colourless
_exptl_crystal_density_diffrn 1.574
_exptl_crystal_description Prism
_exptl_crystal_F_000 576
_exptl_crystal_size_max 0.20
_exptl_crystal_size_mid 0.06
_exptl_crystal_size_min 0.06
_refine_diff_density_max 1.656
_refine_diff_density_min -1.439
_refine_diff_density_rms 0.184
_refine_ls_extinction_method none
_refine_ls_goodness_of_fit_ref 1.197
_refine_ls_hydrogen_treatment constr
_refine_ls_matrix_type full
_refine_ls_number_parameters 154
_refine_ls_number_reflns 2656
_refine_ls_number_restraints 0
_refine_ls_restrained_S_all 1.197
_refine_ls_R_factor_all 0.1353
_refine_ls_R_factor_gt 0.1113
_refine_ls_shift/su_max 0.000
_refine_ls_shift/su_mean 0.000
_refine_ls_structure_factor_coef Fsqd
_refine_ls_weighting_details 'calc w=1/[\s^2^(Fo^2^)+(0.0550P)^2^+23.7372P] where P=(Fo^2^+2Fc^2^)/3'
_refine_ls_weighting_scheme calc
_refine_ls_wR_factor_gt 0.2818
_refine_ls_wR_factor_ref 0.2926
_reflns_number_gt 2065
_reflns_number_total 2656
_reflns_threshold_expression >2sigma(I)
_cod_data_source_file ic201314k_si_003.cif
_cod_data_source_block Compound_3
_cod_original_cell_volume 1186.6(3)
_cod_database_code 4326626

loop_
_symmetry_equiv_pos_as_xyz
'x, y, z'
'-x+1/2, y+1/2, -z+1/2'
'-x, -y, -z'
'x-1/2, -y-1/2, z-1/2'

loop_
_atom_site_label
_atom_site_type_symbol
_atom_site_fract_x
_atom_site_fract_y
_atom_site_fract_z
_atom_site_U_iso_or_equiv
_atom_site_adp_type
_atom_site_occupancy
_atom_site_symmetry_multiplicity
_atom_site_calc_flag
_atom_site_refinement_flags
Mn1 Mn 0.51524(19) 0.21500(6) 0.52164(18) 0.0236(4) Uani 1 1 d .
N1 N 0.7142(11) 0.1332(4) 0.5236(11) 0.0323(18) Uani 1 1 d .
O4 O 0.6844(10) 0.2641(3) 0.7088(10) 0.0386(17) Uani 1 1 d .
O2 O 0.6783(10) 0.2651(3) 0.3266(9) 0.0353(16) Uani 1 1 d .
O1W O 0.3049(9) 0.2894(3) 0.5210(10) 0.0372(17) Uani 1 1 d .
O1 O 0.8870(10) 0.3312(3) 0.2425(9) 0.0364(17) Uani 1 1 d .
O3 O 0.8852(10) 0.3329(3) 0.8023(9) 0.0363(17) Uani 1 1 d .
C1 C 0.7706(12) 0.3134(5) 0.3519(13) 0.029(2) Uani 1 1 d .
C2 C 0.7387(14) 0.3528(5) 0.5190(13) 0.032(2) Uani 1 1 d .
H2 H 0.6103 0.3633 0.5194 0.038 Uiso 1 1 calc R
C3 C 0.7751(13) 0.3135(4) 0.6906(12) 0.0277(19) Uani 1 1 d .
C4 C 0.8398(17) 0.4144(5) 0.5190(15) 0.044(3) Uani 1 1 d .
H4A H 0.8429 0.4309 0.6399 0.052 Uiso 1 1 calc R
H4B H 0.9630 0.4069 0.4824 0.052 Uiso 1 1 calc R
C5 C 0.757(3) 0.4617(7) 0.398(2) 0.074(5) Uani 1 1 d .
H5A H 0.8273 0.4995 0.4017 0.112 Uiso 1 1 calc R
H5B H 0.6369 0.4704 0.4360 0.112 Uiso 1 1 calc R
H5C H 0.7550 0.4458 0.2778 0.112 Uiso 1 1 calc R
C6 C 0.8844(16) 0.1374(6) 0.480(2) 0.063(4) Uani 1 1 d .
H6 H 0.9300 0.1771 0.4563 0.075 Uiso 1 1 calc R
C7 C 1.0013(17) 0.0872(6) 0.467(2) 0.068(5) Uani 1 1 d .
H7 H 1.1197 0.0933 0.4315 0.081 Uiso 1 1 calc R
C8 C 0.9400(13) 0.0281(4) 0.5073(14) 0.032(2) Uani 1 1 d .
C9 C 0.7652(16) 0.0240(6) 0.559(2) 0.055(3) Uani 1 1 d .
H9 H 0.7169 -0.0147 0.5882 0.066 Uiso 1 1 calc R
C10 C 0.6599(18) 0.0762(6) 0.567(2) 0.066(4) Uani 1 1 d .
H10 H 0.5420 0.0715 0.6059 0.079 Uiso 1 1 calc R

loop_
_atom_site_aniso_label
_atom_site_aniso_U_11
_atom_site_aniso_U_22
_atom_site_aniso_U_33
_atom_site_aniso_U_23
_atom_site_aniso_U_13
_atom_site_aniso_U_12
Mn1 0.0277(7) 0.0257(7) 0.0174(6) 0.0005(5) 0.0002(5) 0.0009(6)
N1 0.032(4) 0.028(4) 0.037(5) 0.000(3) 0.005(4) 0.006(3)
O4 0.045(4) 0.038(4) 0.032(4) 0.009(3) -0.009(3) -0.012(3)
O2 0.044(4) 0.032(4) 0.031(4) -0.005(3) 0.013(3) -0.010(3)
O1W 0.033(4) 0.039(4) 0.040(4) 0.006(3) 0.009(3) 0.005(3)
O1 0.039(4) 0.035(4) 0.036(4) -0.010(3) 0.019(3) -0.003(3)
O3 0.041(4) 0.037(4) 0.031(4) 0.004(3) -0.011(3) -0.004(3)
C1 0.021(4) 0.031(5) 0.035(5) 0.001(4) 0.007(4) 0.003(4)
C2 0.038(5) 0.029(5) 0.029(5) 0.002(4) 0.006(4) -0.001(4)
C3 0.029(5) 0.026(5) 0.027(5) 0.002(4) 0.007(4) 0.004(4)
C4 0.065(8) 0.028(5) 0.038(6) 0.002(4) 0.008(5) -0.002(5)
C5 0.114(13) 0.045(8) 0.065(9) 0.013(7) 0.004(9) 0.004(8)
C6 0.039(6) 0.036(7) 0.113(12) 0.024(7) 0.024(7) 0.004(5)
C7 0.034(6) 0.046(7) 0.125(13) 0.032(8) 0.034(7) 0.007(5)
C8 0.032(5) 0.020(5) 0.043(6) 0.004(4) 0.001(4) 0.006(4)
C9 0.044(6) 0.036(6) 0.085(10) 0.011(6) 0.031(7) 0.003(5)
C10 0.048(7) 0.036(7) 0.113(12) 0.004(7) 0.045(8) 0.005(6)

loop_
_atom_type_symbol
_atom_type_description
_atom_type_scat_dispersion_real
_atom_type_scat_dispersion_imag
_atom_type_scat_source
C C 0.0033 0.0016 'International Tables Vol C Tables 4.2.6.8 and 6.1.1.4'
H H 0.0000 0.0000 'International Tables Vol C Tables 4.2.6.8 and 6.1.1.4'
Mn Mn 0.3368 0.7283 'International Tables Vol C Tables 4.2.6.8 and 6.1.1.4'
N N 0.0061 0.0033 'International Tables Vol C Tables 4.2.6.8 and 6.1.1.4'
O O 0.0106 0.0060 'International Tables Vol C Tables 4.2.6.8 and 6.1.1.4'

loop_
_geom_angle_atom_site_label_1
_geom_angle_atom_site_label_2
_geom_angle_atom_site_label_3
_geom_angle
_geom_angle_site_symmetry_1
_geom_angle_site_symmetry_3
O4 Mn1 O1 89.1(3) . 4_566
O4 Mn1 O3 169.9(3) . 4_565
O1 Mn1 O3 99.6(3) 4_566 4_565
O4 Mn1 O2 82.5(3) . .
O1 Mn1 O2 171.2(3) 4_566 .
O3 Mn1 O2 88.5(3) 4_565 .
O4 Mn1 O1W 93.5(3) . .
O1 Mn1 O1W 90.8(3) 4_566 .
O3 Mn1 O1W 91.5(3) 4_565 .
O2 Mn1 O1W 92.3(3) . .
O4 Mn1 N1 89.7(3) . .
O1 Mn1 N1 86.2(3) 4_566 .
O3 Mn1 N1 85.9(3) 4_565 .
O2 Mn1 N1 91.0(3) . .
O1W Mn1 N1 175.7(3) . .
C6 N1 C10 114.9(10) . .
C6 N1 Mn1 124.7(7) . .
C10 N1 Mn1 120.4(7) . .
C3 O4 Mn1 130.5(6) . .
C1 O2 Mn1 127.6(6) . .
C1 O1 Mn1 132.3(7) . 4_665
C3 O3 Mn1 130.2(7) . 4_666
O1 C1 O2 122.0(9) . .
O1 C1 C2 118.6(9) . .
O2 C1 C2 119.3(8) . .
C4 C2 C1 113.5(8) . .
C4 C2 C3 112.6(9) . .
C1 C2 C3 110.5(8) . .
O3 C3 O4 124.0(9) . .
O3 C3 C2 119.1(9) . .
O4 C3 C2 116.8(8) . .
C5 C4 C2 112.9(11) . .
N1 C6 C7 124.7(11) . .
C8 C7 C6 119.2(11) . .
C9 C8 C7 116.0(10) . .
C9 C8 C8 122.7(12) . 3_756
C7 C8 C8 121.4(12) . 3_756
C8 C9 C10 120.7(11) . .
N1 C10 C9 124.4(11) . .

loop_
_geom_bond_atom_site_label_1
_geom_bond_atom_site_label_2
_geom_bond_distance
_geom_bond_site_symmetry_2
Mn1 O4 2.149(7) .
Mn1 O1 2.150(7) 4_566
Mn1 O3 2.156(7) 4_565
Mn1 O2 2.182(7) .
Mn1 O1W 2.229(7) .
Mn1 N1 2.290(8) .
N1 C6 1.311(14) .
N1 C10 1.323(15) .
O4 C3 1.260(12) .
O2 C1 1.254(12) .
O1 C1 1.253(11) .
O1 Mn1 2.150(7) 4_665
O3 C3 1.237(12) .
O3 Mn1 2.156(7) 4_666
C1 C2 1.525(13) .
C2 C4 1.515(14) .
C2 C3 1.555(13) .
C4 C5 1.487(17) .
C6 C7 1.385(17) .
C7 C8 1.377(15) .
C8 C9 1.359(15) .
C8 C8 1.499(18) 3_756
C9 C10 1.365(17) .
